data_1562700
loop_
_publ_author_name
'Deng, Qian'
'Huang, Yilan'
'Peng, Zhenshan'
'Dai, Zengjin'
'Lin, Minru'
'Cai, Tiejun'

_publ_section_title
;
 Crystal structure and catalytic properties of three inorganic--organic
 hybrid constructed from heteropolymolybdate and aminopyridine
;
_journal_name_full 'Journal of Solid State Chemistry'
_journal_page_first 60
_journal_page_last 69
_journal_paper_doi 10.1016/j.jssc.2013.01.003
_journal_volume 200
_journal_year 2013
_chemical_formula_sum 'C27 H41 Mo12 N12 O42 Si'
_chemical_formula_weight 2385.09
_space_group_IT_number 14
_space_group_name_Hall '-P 2ybc'
_space_group_name_H-M_alt 'P 1 21/c 1'
_symmetry_cell_setting monoclinic
_symmetry_space_group_name_H-M 'P 1 21/c 1'
_atom_sites_solution_hydrogens geom
_atom_sites_solution_primary direct
_atom_sites_solution_secondary difmap
_audit_creation_method SHELXL-97
_cell_angle_alpha 90.00
_cell_angle_beta 115.9050(10)
_cell_angle_gamma 90.00
_cell_formula_units_Z 4
_cell_length_a 13.3326(3)
_cell_length_b 22.4570(5)
_cell_length_c 21.9599(5)
_cell_measurement_temperature 293(2)
_cell_volume 5914.4(2)
_computing_structure_refinement 'SHELXL-97 (Sheldrick, 1997)'
_computing_structure_solution 'SHELXS-97 (Sheldrick, 1990)'
_diffrn_ambient_temperature 293(2)
_diffrn_measured_fraction_theta_full 0.993
_diffrn_measured_fraction_theta_max 0.993
_diffrn_radiation_monochromator graphite
_diffrn_radiation_source 'fine-focus sealed tube'
_diffrn_radiation_type MoK\a
_diffrn_radiation_wavelength 0.71073
_diffrn_reflns_av_R_equivalents 0.0268
_diffrn_reflns_av_sigmaI/netI 0.0241
_diffrn_reflns_limit_h_max 14
_diffrn_reflns_limit_h_min -15
_diffrn_reflns_limit_k_max 26
_diffrn_reflns_limit_k_min -25
_diffrn_reflns_limit_l_max 26
_diffrn_reflns_limit_l_min -26
_diffrn_reflns_number 41010
_diffrn_reflns_theta_full 25.00
_diffrn_reflns_theta_max 25.00
_diffrn_reflns_theta_min 1.70
_exptl_absorpt_coefficient_mu 2.587
_exptl_absorpt_correction_T_max 0.6257
_exptl_absorpt_correction_T_min 0.3579
_exptl_absorpt_correction_type multi-scan
_exptl_crystal_density_diffrn 2.679
_exptl_crystal_density_method 'not measured'
_exptl_crystal_F_000 4564
_exptl_crystal_size_max 0.50
_exptl_crystal_size_mid 0.40
_exptl_crystal_size_min 0.20
_refine_diff_density_max 1.560
_refine_diff_density_min -1.137
_refine_diff_density_rms 0.149
_refine_ls_extinction_method none
_refine_ls_goodness_of_fit_ref 1.129
_refine_ls_hydrogen_treatment constr
_refine_ls_matrix_type full
_refine_ls_number_parameters 835
_refine_ls_number_reflns 10334
_refine_ls_number_restraints 83
_refine_ls_restrained_S_all 1.135
_refine_ls_R_factor_all 0.0518
_refine_ls_R_factor_gt 0.0441
_refine_ls_shift/su_max 0.014
_refine_ls_shift/su_mean 0.000
_refine_ls_structure_factor_coef Fsqd
_refine_ls_weighting_details 'calc w=1/[\s^2^(Fo^2^)+(0.0470P)^2^+43.5088P] where P=(Fo^2^+2Fc^2^)/3'
_refine_ls_weighting_scheme calc
_refine_ls_wR_factor_gt 0.1161
_refine_ls_wR_factor_ref 0.1195
_reflns_number_gt 8963
_reflns_number_total 10334
_reflns_threshold_expression >2sigma(I)
_cod_data_source_file JSSC-2013-200-60.cif
_cod_data_source_block hyl4
_cod_original_sg_symbol_H-M P21/c
_cod_database_code 1562700

loop_
_symmetry_equiv_pos_as_xyz
'x, y, z'
'-x, y+1/2, -z+1/2'
'-x, -y, -z'
'x, -y-1/2, z-1/2'

loop_
_atom_site_label
_atom_site_type_symbol
_atom_site_fract_x
_atom_site_fract_y
_atom_site_fract_z
_atom_site_U_iso_or_equiv
_atom_site_adp_type
_atom_site_occupancy
_atom_site_symmetry_multiplicity
_atom_site_calc_flag
_atom_site_refinement_flags
_atom_site_disorder_assembly
_atom_site_disorder_group
Mo1 Mo 0.91192(6) 0.22640(3) 0.62549(3) 0.03618(16) Uani 1 1 d . . .
Mo2 Mo 0.93339(6) 0.29419(3) 0.76634(3) 0.03530(16) Uani 1 1 d . . .
Mo3 Mo 0.60581(6) 0.23614(3) 0.54458(3) 0.03864(17) Uani 1 1 d . . .
Mo4 Mo 0.62956(6) 0.31324(3) 0.68189(4) 0.03680(17) Uani 1 1 d . . .
Mo5 Mo 0.76196(6) 0.24420(3) 0.84931(3) 0.03712(17) Uani 1 1 d . . .
Mo6 Mo 1.04186(5) 0.15875(3) 0.77734(4) 0.03654(17) Uani 1 1 d . . .
Mo7 Mo 0.74327(6) 0.09077(3) 0.56557(4) 0.03970(17) Uani 1 1 d . . .
Mo8 Mo 0.60361(6) 0.12133(3) 0.79353(4) 0.03707(17) Uani 1 1 d . . .
Mo9 Mo 0.88446(6) 0.11125(3) 0.86813(4) 0.04026(17) Uani 1 1 d . . .
Mo10 Mo 0.85976(6) 0.02782(3) 0.71809(4) 0.03649(17) Uani 1 1 d . . .
Mo11 Mo 0.58359(6) 0.04636(3) 0.64114(4) 0.03816(17) Uani 1 1 d . . .
Mo12 Mo 0.46067(5) 0.19517(3) 0.62926(4) 0.03891(17) Uani 1 1 d . . .
Si1 Si 0.75098(14) 0.17226(7) 0.70494(8) 0.0179(3) Uani 1 1 d . . .
O1 O 0.9366(5) -0.0339(2) 0.7418(3) 0.0447(14) Uani 1 1 d . . .
O2 O 0.9788(4) 0.0869(2) 0.7368(3) 0.0344(11) Uani 1 1 d . . .
O3 O 0.8391(4) 0.0321(2) 0.6246(3) 0.0390(12) Uani 1 1 d . . .
O4 O 0.8625(4) 0.0522(2) 0.8005(3) 0.0344(11) Uani 1 1 d . . .
O5 O 0.7175(4) -0.0054(2) 0.6883(3) 0.0379(12) Uani 1 1 d . . .
O6 O 0.4905(5) -0.0087(2) 0.6198(3) 0.0446(13) Uani 1 1 d . . .
O7 O 0.6172(4) 0.0436(2) 0.5656(3) 0.0403(12) Uani 1 1 d . . .
O8 O 0.4977(4) 0.1137(2) 0.6130(3) 0.0360(12) Uani 1 1 d . . .
O9 O 0.6007(4) 0.0636(2) 0.7323(3) 0.0372(12) Uani 1 1 d . . .
O10 O 0.7362(5) 0.0668(2) 0.4919(3) 0.0437(13) Uani 1 1 d . . .
O11 O 0.8546(4) 0.1476(2) 0.5920(3) 0.0373(12) Uani 1 1 d . . .
O12 O 0.6390(4) 0.1567(2) 0.5361(3) 0.0356(11) Uani 1 1 d . . .
O13 O 0.5573(5) 0.2613(3) 0.4656(3) 0.0479(14) Uani 1 1 d . . .
O14 O 0.7624(4) 0.2526(2) 0.5786(3) 0.0359(12) Uani 1 1 d . . .
O15 O 0.6477(4) 0.21443(19) 0.6567(2) 0.0267(10) Uani 1 1 d . . .
O16 O 0.4675(4) 0.2143(2) 0.5452(3) 0.0385(12) Uani 1 1 d D . .
O17 O 0.5971(4) 0.3120(2) 0.5879(3) 0.0368(12) Uani 1 1 d . . .
O18 O 0.9918(4) 0.1447(2) 0.8443(3) 0.0353(11) Uani 1 1 d . . .
O19 O 0.6622(4) 0.2835(2) 0.7703(3) 0.0361(12) Uani 1 1 d . . .
O20 O 0.4816(4) 0.2749(2) 0.6538(3) 0.0389(12) Uani 1 1 d . . .
O21 O 0.7788(4) 0.3211(2) 0.7079(3) 0.0371(12) Uani 1 1 d . . .
O22 O 0.5871(5) 0.3835(2) 0.6856(3) 0.0432(13) Uani 1 1 d . . .
O23 O 0.3223(4) 0.1897(3) 0.6009(3) 0.0461(14) Uani 1 1 d . . .
O24 O 0.5097(4) 0.1690(2) 0.7191(3) 0.0375(12) Uani 1 1 d . . .
O25 O 0.5131(5) 0.0948(3) 0.8200(3) 0.0479(14) Uani 1 1 d . . .
O26 O 0.6452(4) 0.1946(2) 0.8479(3) 0.0383(12) Uani 1 1 d . . .
O27 O 0.7393(4) 0.0880(2) 0.8626(3) 0.0383(12) Uani 1 1 d . . .
O28 O 0.7692(5) 0.2919(2) 0.9092(3) 0.0419(13) Uani 1 1 d . . .
O29 O 0.8681(4) 0.1847(2) 0.9065(3) 0.0372(12) Uani 1 1 d . . .
O30 O 0.8772(4) 0.2722(2) 0.8272(3) 0.0350(11) Uani 1 1 d . . .
O31 O 1.1777(4) 0.1414(2) 0.8173(3) 0.0463(14) Uani 1 1 d . . .
O32 O 0.9493(4) 0.2943(2) 0.6816(3) 0.0349(11) Uani 1 1 d . . .
O33 O 1.0564(4) 0.2434(2) 0.8040(3) 0.0350(11) Uani 1 1 d . . .
O34 O 0.9943(5) 0.3585(2) 0.7985(3) 0.0417(13) Uani 1 1 d . . .
O35 O 0.9657(5) 0.2460(2) 0.5730(3) 0.0441(13) Uani 1 1 d . . .
O36 O 1.0412(4) 0.1862(2) 0.6931(3) 0.0360(12) Uani 1 1 d . . .
O37 O 0.7379(4) 0.1071(2) 0.6697(2) 0.0284(10) Uani 1 1 d . . .
O38 O 0.8678(4) 0.20202(19) 0.7148(2) 0.0256(10) Uani 1 1 d . . .
O39 O 0.7497(4) 0.1644(2) 0.7784(2) 0.0277(10) Uani 1 1 d . . .
O40 O 0.9616(5) 0.0738(2) 0.9384(3) 0.0445(13) Uani 1 1 d . . .
N11 N 0.4785(17) 0.1042(9) 0.9403(10) 0.210(7) Uani 1 1 d DU . .
H11A H 0.4843 0.1359 0.9637 0.252 Uiso 1 1 calc R . .
H11B H 0.4642 0.1070 0.8983 0.252 Uiso 1 1 calc R . .
N12 N 0.4728(13) 0.0000(8) 0.9311(8) 0.141(5) Uani 1 1 d DU . .
H12 H 0.4535 0.0015 0.8883 0.169 Uiso 1 1 calc R . .
C26 C 0.492(2) 0.0497(7) 0.9699(12) 0.168(6) Uani 1 1 d DU . .
C28 C 0.5137(11) 0.0508(6) 1.0357(9) 0.100(4) Uani 1 1 d DU . .
H28 H 0.5193 0.0869 1.0577 0.120 Uiso 1 1 calc R . .
N1 N 0.1994(9) 0.1257(4) 0.6630(6) 0.089(3) Uani 1 1 d . . .
H1A H 0.1466 0.1452 0.6665 0.107 Uiso 1 1 calc R . .
H1B H 0.2509 0.1445 0.6574 0.107 Uiso 1 1 calc R . .
N2 N 0.1211(6) 0.0387(3) 0.6753(4) 0.0529(19) Uani 1 1 d . . .
C1 C 0.2015(9) 0.0677(4) 0.6664(6) 0.062(3) Uani 1 1 d . . .
C2 C 0.2854(9) 0.0331(5) 0.6602(7) 0.072(3) Uani 1 1 d . . .
H2 H 0.3436 0.0515 0.6548 0.086 Uiso 1 1 calc R . .
C3 C 0.2799(9) -0.0268(5) 0.6620(6) 0.064(3) Uani 1 1 d . . .
H3 H 0.3338 -0.0495 0.6566 0.077 Uiso 1 1 calc R . .
C4 C 0.1956(9) -0.0555(5) 0.6718(5) 0.064(3) Uani 1 1 d . . .
H4 H 0.1936 -0.0968 0.6744 0.077 Uiso 1 1 calc R . .
C5 C 0.1176(9) -0.0215(4) 0.6771(5) 0.058(2) Uani 1 1 d . . .
H5 H 0.0591 -0.0398 0.6822 0.070 Uiso 1 1 calc R . .
N3 N 0.4061(8) 0.4450(4) 0.7007(5) 0.081(3) Uani 1 1 d . . .
H3A H 0.4077 0.4784 0.7202 0.097 Uiso 1 1 calc R . .
H3B H 0.4675 0.4278 0.7067 0.097 Uiso 1 1 calc R . .
N4 N 0.2165(8) 0.4480(4) 0.6535(5) 0.072(3) Uani 1 1 d . . .
H4A H 0.2214 0.4820 0.6725 0.086 Uiso 1 1 calc R . .
C6 C 0.3092(8) 0.4199(4) 0.6613(5) 0.054(2) Uani 1 1 d . . .
C7 C 0.3019(9) 0.3644(4) 0.6302(5) 0.060(3) Uani 1 1 d . . .
H7 H 0.3658 0.3440 0.6352 0.072 Uiso 1 1 calc R . .
C8 C 0.1988(13) 0.3413(6) 0.5925(7) 0.090(4) Uani 1 1 d . . .
H8 H 0.1915 0.3044 0.5717 0.107 Uiso 1 1 calc R . .
C9 C 0.1043(11) 0.3728(7) 0.5851(8) 0.105(5) Uani 1 1 d . . .
H9 H 0.0334 0.3579 0.5584 0.126 Uiso 1 1 calc R . .
C10 C 0.1173(12) 0.4247(6) 0.6172(8) 0.098(5) Uani 1 1 d . . .
H10 H 0.0544 0.4451 0.6138 0.117 Uiso 1 1 calc R . .
N5 N 0.5483(6) 0.3576(4) 0.8754(4) 0.059(2) Uani 1 1 d . . .
H5A H 0.6085 0.3384 0.8831 0.071 Uiso 1 1 calc R . .
H5B H 0.5520 0.3922 0.8931 0.071 Uiso 1 1 calc R . .
N6 N 0.3538(8) 0.3633(4) 0.8248(6) 0.080(3) Uani 1 1 d . . .
H6 H 0.3571 0.3973 0.8436 0.096 Uiso 1 1 calc R . .
C11 C 0.4498(7) 0.3339(4) 0.8362(4) 0.0401(18) Uani 1 1 d . . .
C12 C 0.4410(10) 0.2796(4) 0.8077(7) 0.073(3) Uani 1 1 d U . .
H12A H 0.5044 0.2578 0.8146 0.087 Uiso 1 1 calc R . .
C13 C 0.3360(11) 0.2573(6) 0.7682(7) 0.089(3) Uani 1 1 d U . .
H13 H 0.3281 0.2194 0.7495 0.107 Uiso 1 1 calc R . .
C14 C 0.2437(13) 0.2905(7) 0.7563(8) 0.096(4) Uani 1 1 d U . .
H14 H 0.1737 0.2761 0.7272 0.115 Uiso 1 1 calc R . .
C15 C 0.2517(11) 0.3393(6) 0.7836(6) 0.081(3) Uani 1 1 d U . .
H15 H 0.1872 0.3603 0.7761 0.097 Uiso 1 1 calc R . .
N7 N 0.7622(9) 0.3580(4) 0.4988(4) 0.074(3) Uani 1 1 d . . .
H7A H 0.7605 0.3241 0.5164 0.088 Uiso 1 1 calc R . .
H7B H 0.7512 0.3601 0.4572 0.088 Uiso 1 1 calc R . .
N8 N 0.7982(7) 0.4003(4) 0.5998(4) 0.061(2) Uani 1 1 d . . .
C16 C 0.7821(7) 0.4077(4) 0.5360(4) 0.047(2) Uani 1 1 d . . .
C17 C 0.7859(9) 0.4637(5) 0.5114(7) 0.070(3) Uani 1 1 d . . .
H17 H 0.7752 0.4701 0.4671 0.085 Uiso 1 1 calc R . .
C18 C 0.8080(10) 0.5120(5) 0.5595(8) 0.089(4) Uani 1 1 d . . .
H18 H 0.8117 0.5512 0.5469 0.106 Uiso 1 1 calc R . .
C19 C 0.8232(11) 0.4988(6) 0.6240(7) 0.083(4) Uani 1 1 d . . .
H19 H 0.8387 0.5295 0.6551 0.100 Uiso 1 1 calc R . .
C20 C 0.8169(12) 0.4450(6) 0.6429(8) 0.102(5) Uani 1 1 d . . .
H20 H 0.8254 0.4376 0.6866 0.123 Uiso 1 1 calc R . .
N9 N 0.0849(14) 0.2428(7) 0.4590(8) 0.156(6) Uani 1 1 d U . .
H9A H 0.0390 0.2652 0.4664 0.187 Uiso 1 1 calc R . .
H9B H 0.1340 0.2585 0.4484 0.187 Uiso 1 1 calc R . .
N10 N 0.0038(8) 0.1513(6) 0.4813(6) 0.147(5) Uani 1 1 d GU . .
H10A H -0.0491 0.1709 0.4845 0.177 Uiso 1 1 calc R . .
C21 C 0.0799(10) 0.1808(4) 0.4644(6) 0.103(4) Uani 1 1 d GU . .
C22 C 0.1655(8) 0.1492(5) 0.4592(6) 0.115(5) Uani 1 1 d GU . .
H22A H 0.2164 0.1689 0.4479 0.138 Uiso 1 1 calc R . .
C23 C 0.1749(9) 0.0881(5) 0.4708(6) 0.132(6) Uani 1 1 d GU . .
H23 H 0.2322 0.0670 0.4673 0.159 Uiso 1 1 calc R . .
C24 C 0.0988(12) 0.0587(4) 0.4877(7) 0.164(6) Uani 1 1 d GU . .
H24 H 0.1051 0.0178 0.4954 0.197 Uiso 1 1 calc R . .
C25 C 0.0133(10) 0.0903(6) 0.4929(7) 0.165(6) Uani 1 1 d GU . .
H25 H -0.0377 0.0706 0.5042 0.198 Uiso 1 1 calc R . .
O1W O 0.3966(7) 0.0837(3) 0.4598(4) 0.080(2) Uani 1 1 d . . .
H1WA H 0.4077 0.0924 0.4999 0.096 Uiso 1 1 d R . .
H1WB H 0.3424 0.1048 0.4328 0.096 Uiso 1 1 d R . .
O2W O 0.2674(18) 0.2621(14) 0.4340(13) 0.384(15) Uani 1 1 d DU . .
H2WA H 0.2836 0.2934 0.4582 0.461 Uiso 1 1 d R . .
H2WB H 0.2874 0.2703 0.4031 0.461 Uiso 1 1 d R . .

loop_
_atom_site_aniso_label
_atom_site_aniso_U_11
_atom_site_aniso_U_22
_atom_site_aniso_U_33
_atom_site_aniso_U_23
_atom_site_aniso_U_13
_atom_site_aniso_U_12
Mo1 0.0365(4) 0.0393(4) 0.0411(4) 0.0014(3) 0.0248(3) -0.0025(3)
Mo2 0.0357(4) 0.0255(3) 0.0438(4) -0.0019(3) 0.0165(3) -0.0060(3)
Mo3 0.0372(4) 0.0459(4) 0.0320(4) 0.0053(3) 0.0143(3) 0.0052(3)
Mo4 0.0343(4) 0.0259(3) 0.0502(4) 0.0019(3) 0.0185(3) 0.0077(3)
Mo5 0.0424(4) 0.0353(4) 0.0382(4) -0.0061(3) 0.0218(3) 0.0002(3)
Mo6 0.0261(3) 0.0319(3) 0.0489(4) 0.0031(3) 0.0139(3) 0.0034(3)
Mo7 0.0449(4) 0.0421(4) 0.0384(4) -0.0096(3) 0.0240(3) -0.0052(3)
Mo8 0.0395(4) 0.0368(4) 0.0447(4) 0.0000(3) 0.0274(3) -0.0057(3)
Mo9 0.0419(4) 0.0390(4) 0.0379(4) 0.0091(3) 0.0156(3) 0.0081(3)
Mo10 0.0362(4) 0.0259(3) 0.0510(4) 0.0003(3) 0.0224(3) 0.0043(3)
Mo11 0.0351(4) 0.0308(3) 0.0502(4) -0.0066(3) 0.0202(3) -0.0098(3)
Mo12 0.0261(3) 0.0403(4) 0.0493(4) 0.0005(3) 0.0156(3) 0.0010(3)
Si1 0.0173(8) 0.0158(8) 0.0229(8) 0.0007(6) 0.0108(7) 0.0006(6)
O1 0.046(3) 0.026(3) 0.068(4) -0.002(3) 0.031(3) 0.007(2)
O2 0.035(3) 0.026(2) 0.049(3) -0.001(2) 0.024(3) -0.002(2)
O3 0.038(3) 0.040(3) 0.044(3) -0.005(2) 0.023(3) -0.001(2)
O4 0.045(3) 0.027(3) 0.040(3) 0.000(2) 0.026(3) -0.002(2)
O5 0.034(3) 0.033(3) 0.050(3) 0.002(2) 0.022(3) -0.004(2)
O6 0.039(3) 0.033(3) 0.064(4) -0.005(3) 0.025(3) -0.010(2)
O7 0.041(3) 0.039(3) 0.042(3) -0.010(2) 0.019(3) -0.009(2)
O8 0.034(3) 0.033(3) 0.038(3) -0.003(2) 0.014(2) 0.001(2)
O9 0.047(3) 0.028(3) 0.042(3) 0.000(2) 0.025(3) -0.002(2)
O10 0.052(3) 0.043(3) 0.041(3) -0.012(2) 0.025(3) -0.003(3)
O11 0.033(3) 0.036(3) 0.048(3) -0.006(2) 0.022(3) -0.002(2)
O12 0.034(3) 0.034(3) 0.040(3) -0.002(2) 0.017(2) 0.001(2)
O13 0.049(3) 0.052(3) 0.035(3) 0.012(3) 0.011(3) 0.003(3)
O14 0.033(3) 0.034(3) 0.043(3) 0.004(2) 0.019(2) 0.001(2)
O15 0.025(2) 0.023(2) 0.032(3) 0.0009(19) 0.013(2) 0.0044(19)
O16 0.034(3) 0.039(3) 0.041(3) 0.003(2) 0.015(2) 0.001(2)
O17 0.041(3) 0.028(3) 0.045(3) 0.003(2) 0.021(3) 0.002(2)
O18 0.038(3) 0.031(3) 0.038(3) 0.000(2) 0.017(2) -0.006(2)
O19 0.036(3) 0.038(3) 0.040(3) 0.002(2) 0.022(2) 0.002(2)
O20 0.036(3) 0.033(3) 0.053(3) -0.002(2) 0.025(3) 0.002(2)
O21 0.035(3) 0.033(3) 0.044(3) 0.004(2) 0.017(2) 0.005(2)
O22 0.043(3) 0.028(3) 0.057(4) 0.002(2) 0.020(3) 0.012(2)
O23 0.024(3) 0.056(3) 0.056(4) 0.004(3) 0.015(3) 0.003(2)
O24 0.040(3) 0.035(3) 0.038(3) 0.002(2) 0.017(2) 0.007(2)
O25 0.050(3) 0.053(3) 0.055(4) 0.007(3) 0.036(3) -0.008(3)
O26 0.035(3) 0.038(3) 0.045(3) -0.006(2) 0.021(3) 0.001(2)
O27 0.040(3) 0.032(3) 0.046(3) 0.007(2) 0.022(3) 0.001(2)
O28 0.044(3) 0.043(3) 0.042(3) -0.013(2) 0.022(3) 0.000(2)
O29 0.041(3) 0.032(3) 0.036(3) 0.001(2) 0.014(2) 0.002(2)
O30 0.031(3) 0.035(3) 0.041(3) 0.003(2) 0.017(2) 0.001(2)
O31 0.029(3) 0.043(3) 0.063(4) 0.006(3) 0.017(3) 0.003(2)
O32 0.041(3) 0.025(2) 0.041(3) 0.002(2) 0.021(2) -0.001(2)
O33 0.033(3) 0.027(3) 0.042(3) 0.000(2) 0.013(2) -0.001(2)
O34 0.046(3) 0.025(3) 0.054(3) -0.003(2) 0.022(3) -0.009(2)
O35 0.046(3) 0.047(3) 0.050(3) 0.003(3) 0.031(3) -0.007(3)
O36 0.034(3) 0.033(3) 0.047(3) 0.001(2) 0.022(2) 0.002(2)
O37 0.028(3) 0.023(2) 0.036(3) -0.005(2) 0.016(2) -0.0030(19)
O38 0.022(2) 0.024(2) 0.033(3) 0.0004(19) 0.014(2) -0.0025(18)
O39 0.027(2) 0.026(2) 0.033(3) 0.000(2) 0.017(2) -0.0007(19)
O40 0.047(3) 0.043(3) 0.042(3) 0.012(2) 0.018(3) 0.008(3)
N11 0.210(7) 0.209(7) 0.210(7) 0.0012(10) 0.092(3) -0.0003(10)
N12 0.141(5) 0.141(5) 0.142(5) -0.0004(10) 0.062(2) 0.0000(10)
C26 0.167(6) 0.168(6) 0.168(6) -0.0012(10) 0.073(3) 0.0002(10)
C28 0.070(8) 0.069(8) 0.164(8) -0.041(8) 0.054(9) -0.016(6)
N1 0.109(8) 0.049(5) 0.163(11) -0.017(6) 0.110(8) -0.013(5)
N2 0.056(5) 0.054(5) 0.072(5) -0.007(4) 0.049(4) -0.002(4)
C1 0.063(6) 0.053(6) 0.098(8) -0.011(5) 0.059(6) -0.008(5)
C2 0.059(6) 0.068(7) 0.119(10) -0.016(6) 0.067(7) 0.003(5)
C3 0.059(6) 0.067(7) 0.077(7) -0.003(5) 0.039(6) 0.017(5)
C4 0.074(7) 0.053(6) 0.073(7) 0.006(5) 0.039(6) 0.008(5)
C5 0.070(7) 0.053(6) 0.073(7) 0.003(5) 0.050(6) -0.004(5)
N3 0.073(6) 0.067(6) 0.106(8) -0.021(5) 0.042(6) 0.002(5)
N4 0.074(6) 0.047(5) 0.103(7) 0.001(5) 0.046(6) 0.010(4)
C6 0.057(6) 0.054(5) 0.059(6) -0.001(4) 0.030(5) 0.003(5)
C7 0.056(6) 0.051(5) 0.077(7) -0.017(5) 0.032(5) 0.000(5)
C8 0.110(11) 0.061(7) 0.082(9) -0.013(6) 0.027(8) -0.012(7)
C9 0.060(8) 0.106(11) 0.108(11) 0.029(9) -0.001(7) -0.025(8)
C10 0.076(9) 0.069(8) 0.135(13) 0.026(8) 0.036(9) 0.006(7)
N5 0.047(4) 0.051(4) 0.069(5) -0.012(4) 0.015(4) -0.004(4)
N6 0.061(6) 0.052(5) 0.132(9) -0.001(5) 0.046(6) 0.003(4)
C11 0.038(4) 0.039(4) 0.045(5) 0.005(4) 0.019(4) -0.001(3)
C12 0.083(5) 0.047(5) 0.119(9) -0.023(6) 0.073(6) -0.005(5)
C13 0.089(3) 0.089(3) 0.089(3) -0.0012(10) 0.0386(17) -0.0017(10)
C14 0.096(4) 0.097(4) 0.096(4) 0.0004(10) 0.042(2) -0.0012(10)
C15 0.080(3) 0.081(3) 0.082(3) 0.0012(10) 0.0355(17) -0.0004(10)
N7 0.132(9) 0.051(5) 0.064(5) 0.002(4) 0.067(6) -0.006(5)
N8 0.067(5) 0.067(5) 0.046(5) -0.002(4) 0.022(4) -0.008(4)
C16 0.045(5) 0.050(5) 0.050(5) 0.005(4) 0.025(4) -0.001(4)
C17 0.067(7) 0.051(6) 0.109(9) 0.029(6) 0.053(7) 0.007(5)
C18 0.062(7) 0.053(7) 0.145(13) 0.038(8) 0.039(8) 0.002(5)
C19 0.095(9) 0.063(7) 0.074(8) -0.003(6) 0.021(7) -0.017(6)
C20 0.110(11) 0.087(10) 0.086(10) -0.015(8) 0.020(8) -0.021(8)
N9 0.149(14) 0.116(6) 0.143(13) -0.007(10) 0.010(11) 0.014(10)
N10 0.147(5) 0.147(5) 0.147(5) -0.0009(10) 0.064(3) 0.0007(10)
C21 0.102(4) 0.103(4) 0.102(4) -0.0009(10) 0.044(2) 0.0010(10)
C22 0.115(5) 0.115(5) 0.114(5) -0.0012(10) 0.050(2) 0.0007(10)
C23 0.132(6) 0.132(6) 0.132(6) -0.0009(10) 0.057(3) 0.0010(10)
C24 0.189(18) 0.151(9) 0.178(14) -0.016(11) 0.103(13) -0.013(10)
C25 0.190(18) 0.149(8) 0.177(14) -0.016(11) 0.101(14) -0.013(11)
O1W 0.084(6) 0.080(5) 0.062(5) -0.009(4) 0.019(4) 0.006(4)
O2W 0.384(15) 0.384(15) 0.384(15) 0.0002(10) 0.168(7) 0.0001(10)

loop_
_atom_type_symbol
_atom_type_description
_atom_type_scat_dispersion_real
_atom_type_scat_dispersion_imag
_atom_type_scat_source
C C 0.0033 0.0016 'International Tables Vol C Tables 4.2.6.8 and 6.1.1.4'
H H 0.0000 0.0000 'International Tables Vol C Tables 4.2.6.8 and 6.1.1.4'
Mo Mo -1.6832 0.6857 'International Tables Vol C Tables 4.2.6.8 and 6.1.1.4'
N N 0.0061 0.0033 'International Tables Vol C Tables 4.2.6.8 and 6.1.1.4'
O O 0.0106 0.0060 'International Tables Vol C Tables 4.2.6.8 and 6.1.1.4'
Si Si 0.0817 0.0704 'International Tables Vol C Tables 4.2.6.8 and 6.1.1.4'

loop_
_geom_angle_atom_site_label_1
_geom_angle_atom_site_label_2
_geom_angle_atom_site_label_3
_geom_angle
_geom_angle_site_symmetry_1
_geom_angle_site_symmetry_3
O35 Mo1 O32 99.7(3) . .
O35 Mo1 O14 102.2(3) . .
O32 Mo1 O14 91.1(2) . .
O35 Mo1 O36 98.4(3) . .
O32 Mo1 O36 89.0(2) . .
O14 Mo1 O36 159.0(2) . .
O35 Mo1 O11 101.4(3) . .
O32 Mo1 O11 158.9(2) . .
O14 Mo1 O11 86.0(2) . .
O36 Mo1 O11 86.4(2) . .
O35 Mo1 O38 169.8(2) . .
O32 Mo1 O38 74.56(18) . .
O14 Mo1 O38 86.44(19) . .
O36 Mo1 O38 73.39(18) . .
O11 Mo1 O38 84.39(19) . .
O34 Mo2 O30 101.6(3) . .
O34 Mo2 O33 99.9(2) . .
O30 Mo2 O33 94.0(2) . .
O34 Mo2 O32 99.6(2) . .
O30 Mo2 O32 157.7(2) . .
O33 Mo2 O32 89.0(2) . .
O34 Mo2 O21 100.8(2) . .
O30 Mo2 O21 85.1(2) . .
O33 Mo2 O21 159.0(2) . .
O32 Mo2 O21 84.2(2) . .
O34 Mo2 O38 171.3(2) . .
O30 Mo2 O38 86.03(19) . .
O33 Mo2 O38 75.17(19) . .
O32 Mo2 O38 73.40(18) . .
O21 Mo2 O38 83.88(19) . .
O13 Mo3 O12 102.8(3) . .
O13 Mo3 O16 99.1(3) . .
O12 Mo3 O16 91.6(2) . .
O13 Mo3 O14 101.6(3) . .
O12 Mo3 O14 87.6(2) . .
O16 Mo3 O14 158.9(2) . .
O13 Mo3 O17 97.5(3) . .
O12 Mo3 O17 159.5(2) . .
O16 Mo3 O17 87.6(2) . .
O14 Mo3 O17 86.0(2) . .
O13 Mo3 O15 168.3(2) . .
O12 Mo3 O15 87.01(19) . .
O16 Mo3 O15 74.06(19) . .
O14 Mo3 O15 84.87(19) . .
O17 Mo3 O15 73.07(18) . .
O22 Mo4 O21 103.7(3) . .
O22 Mo4 O17 98.2(2) . .
O21 Mo4 O17 92.4(2) . .
O22 Mo4 O19 102.0(3) . .
O21 Mo4 O19 89.0(2) . .
O17 Mo4 O19 158.8(2) . .
O22 Mo4 O20 96.4(2) . .
O21 Mo4 O20 159.8(2) . .
O17 Mo4 O20 86.2(2) . .
O19 Mo4 O20 85.3(2) . .
O22 Mo4 O15 167.0(2) . .
O21 Mo4 O15 87.4(2) . .
O17 Mo4 O15 74.22(18) . .
O19 Mo4 O15 84.69(19) . .
O20 Mo4 O15 72.84(18) . .
O28 Mo5 O19 101.5(3) . .
O28 Mo5 O26 98.9(2) . .
O19 Mo5 O26 90.9(2) . .
O28 Mo5 O30 102.3(3) . .
O19 Mo5 O30 86.2(2) . .
O26 Mo5 O30 158.8(2) . .
O28 Mo5 O29 99.0(2) . .
O19 Mo5 O29 159.3(2) . .
O26 Mo5 O29 88.1(2) . .
O30 Mo5 O29 87.2(2) . .
O28 Mo5 O39 169.8(2) . .
O19 Mo5 O39 86.0(2) . .
O26 Mo5 O39 73.84(19) . .
O30 Mo5 O39 85.03(19) . .
O29 Mo5 O39 73.91(19) . .
O31 Mo6 O2 102.0(3) . .
O31 Mo6 O18 102.8(3) . .
O2 Mo6 O18 89.3(2) . .
O31 Mo6 O36 97.3(3) . .
O2 Mo6 O36 90.4(2) . .
O18 Mo6 O36 159.5(2) . .
O31 Mo6 O33 97.2(2) . .
O2 Mo6 O33 160.8(2) . .
O18 Mo6 O33 87.2(2) . .
O36 Mo6 O33 86.3(2) . .
O31 Mo6 O38 167.1(2) . .
O2 Mo6 O38 87.36(19) . .
O18 Mo6 O38 85.93(19) . .
O36 Mo6 O38 73.59(18) . .
O33 Mo6 O38 73.55(18) . .
O10 Mo7 O11 103.0(3) . .
O10 Mo7 O3 100.0(3) . .
O11 Mo7 O3 93.2(2) . .
O10 Mo7 O12 101.2(3) . .
O11 Mo7 O12 86.4(2) . .
O3 Mo7 O12 158.3(2) . .
O10 Mo7 O7 98.0(2) . .
O11 Mo7 O7 158.6(2) . .
O3 Mo7 O7 87.0(2) . .
O12 Mo7 O7 85.6(2) . .
O10 Mo7 O37 169.1(2) . .
O11 Mo7 O37 87.0(2) . .
O3 Mo7 O37 75.01(19) . .
O12 Mo7 O37 83.33(19) . .
O7 Mo7 O37 72.36(18) . .
O25 Mo8 O9 102.3(3) . .
O25 Mo8 O24 101.4(3) . .
O9 Mo8 O24 88.5(2) . .
O25 Mo8 O27 99.3(3) . .
O9 Mo8 O27 90.8(2) . .
O24 Mo8 O27 159.0(2) . .
O25 Mo8 O26 98.2(3) . .
O9 Mo8 O26 159.5(2) . .
O24 Mo8 O26 87.5(2) . .
O27 Mo8 O26 85.9(2) . .
O25 Mo8 O39 168.8(2) . .
O9 Mo8 O39 86.7(2) . .
O24 Mo8 O39 85.4(2) . .
O27 Mo8 O39 73.60(19) . .
O26 Mo8 O39 72.96(19) . .
O40 Mo9 O18 102.9(3) . .
O40 Mo9 O29 99.8(3) . .
O18 Mo9 O29 91.4(2) . .
O40 Mo9 O4 101.1(3) . .
O18 Mo9 O4 86.4(2) . .
O29 Mo9 O4 158.9(2) . .
O40 Mo9 O27 96.7(3) . .
O18 Mo9 O27 160.3(2) . .
O29 Mo9 O27 87.5(2) . .
O4 Mo9 O27 87.5(2) . .
O40 Mo9 O39 168.3(2) . .
O18 Mo9 O39 87.70(19) . .
O29 Mo9 O39 74.68(19) . .
O4 Mo9 O39 84.23(19) . .
O27 Mo9 O39 73.03(19) . .
O1 Mo10 O5 99.7(3) . .
O1 Mo10 O4 101.0(3) . .
O5 Mo10 O4 92.5(2) . .
O1 Mo10 O3 98.9(3) . .
O5 Mo10 O3 89.8(2) . .
O4 Mo10 O3 159.3(2) . .
O1 Mo10 O2 99.6(2) . .
O5 Mo10 O2 160.7(2) . .
O4 Mo10 O2 85.8(2) . .
O3 Mo10 O2 85.2(2) . .
O1 Mo10 O37 171.6(2) . .
O5 Mo10 O37 75.34(19) . .
O4 Mo10 O37 86.11(19) . .
O3 Mo10 O37 74.53(19) . .
O2 Mo10 O37 85.33(18) . .
O6 Mo11 O8 103.8(3) . .
O6 Mo11 O7 99.3(3) . .
O8 Mo11 O7 94.8(2) . .
O6 Mo11 O9 100.0(3) . .
O8 Mo11 O9 87.6(2) . .
O7 Mo11 O9 159.4(2) . .
O6 Mo11 O5 95.8(2) . .
O8 Mo11 O5 159.9(2) . .
O7 Mo11 O5 86.3(2) . .
O9 Mo11 O5 84.6(2) . .
O6 Mo11 O37 167.7(2) . .
O8 Mo11 O37 87.4(2) . .
O7 Mo11 O37 74.65(19) . .
O9 Mo11 O37 85.04(19) . .
O5 Mo11 O37 73.47(18) . .
O23 Mo12 O20 100.4(3) . .
O23 Mo12 O24 100.9(3) . .
O20 Mo12 O24 93.3(2) . .
O23 Mo12 O16 99.5(3) . .
O20 Mo12 O16 90.0(2) . .
O24 Mo12 O16 158.4(2) . .
O23 Mo12 O8 100.8(3) . .
O20 Mo12 O8 158.7(2) . .
O24 Mo12 O8 84.2(2) . .
O16 Mo12 O8 85.0(2) . .
O23 Mo12 O15 171.3(2) . .
O20 Mo12 O15 74.84(19) . .
O24 Mo12 O15 86.8(2) . .
O16 Mo12 O15 73.45(19) . .
O8 Mo12 O15 83.94(19) . .
O38 Si1 O15 109.7(2) . .
O38 Si1 O37 109.4(2) . .
O15 Si1 O37 109.3(3) . .
O38 Si1 O39 109.7(2) . .
O15 Si1 O39 109.6(2) . .
O37 Si1 O39 109.1(2) . .
Mo6 O2 Mo10 147.2(3) . .
Mo7 O3 Mo10 119.7(3) . .
Mo10 O4 Mo9 151.9(3) . .
Mo10 O5 Mo11 119.2(3) . .
Mo11 O7 Mo7 120.4(3) . .
Mo11 O8 Mo12 151.1(3) . .
Mo8 O9 Mo11 146.8(3) . .
Mo7 O11 Mo1 151.4(3) . .
Mo3 O12 Mo7 149.7(3) . .
Mo1 O14 Mo3 149.2(3) . .
Si1 O15 Mo4 123.2(2) . .
Si1 O15 Mo3 123.8(2) . .
Mo4 O15 Mo3 92.87(16) . .
Si1 O15 Mo12 124.4(2) . .
Mo4 O15 Mo12 91.58(15) . .
Mo3 O15 Mo12 91.72(16) . .
Mo3 O16 Mo12 120.7(3) . .
Mo4 O17 Mo3 119.8(3) . .
Mo9 O18 Mo6 148.6(3) . .
Mo5 O19 Mo4 148.7(3) . .
Mo12 O20 Mo4 120.7(3) . .
Mo4 O21 Mo2 148.8(3) . .
Mo12 O24 Mo8 151.3(3) . .
Mo5 O26 Mo8 120.7(3) . .
Mo8 O27 Mo9 120.5(3) . .
Mo9 O29 Mo5 119.9(3) . .
Mo2 O30 Mo5 153.0(3) . .
Mo1 O32 Mo2 120.7(2) . .
Mo2 O33 Mo6 120.2(3) . .
Mo1 O36 Mo6 120.6(3) . .
Si1 O37 Mo11 123.8(3) . .
Si1 O37 Mo10 124.2(3) . .
Mo11 O37 Mo10 91.96(16) . .
Si1 O37 Mo7 124.0(3) . .
Mo11 O37 Mo7 92.62(16) . .
Mo10 O37 Mo7 90.73(16) . .
Si1 O38 Mo6 123.9(2) . .
Si1 O38 Mo2 124.3(2) . .
Mo6 O38 Mo2 91.05(15) . .
Si1 O38 Mo1 124.2(2) . .
Mo6 O38 Mo1 92.37(16) . .
Mo2 O38 Mo1 91.20(15) . .
Si1 O39 Mo8 123.9(2) . .
Si1 O39 Mo5 123.4(2) . .
Mo8 O39 Mo5 92.50(16) . .
Si1 O39 Mo9 123.6(2) . .
Mo8 O39 Mo9 92.91(16) . .
Mo5 O39 Mo9 91.51(17) . .
C26 N11 H11A 120.0 . .
C26 N11 H11B 120.0 . .
H11A N11 H11B 120.0 . .
C26 N12 C28 114.7(15) . 3_657
C26 N12 H12 122.6 . .
C28 N12 H12 122.6 3_657 .
C28 C26 N12 125.6(16) . .
C28 C26 N11 114.9(15) . .
N12 C26 N11 119(2) . .
C26 C28 N12 119.4(12) . 3_657
C26 C28 H28 120.3 . .
N12 C28 H28 120.3 3_657 .
C1 N1 H1A 120.0 . .
C1 N1 H1B 120.0 . .
H1A N1 H1B 120.0 . .
C1 N2 C5 122.0(8) . .
N1 C1 N2 119.7(9) . .
N1 C1 C2 122.6(9) . .
N2 C1 C2 117.7(9) . .
C3 C2 C1 119.2(10) . .
C3 C2 H2 120.4 . .
C1 C2 H2 120.4 . .
C2 C3 C4 121.7(9) . .
C2 C3 H3 119.1 . .
C4 C3 H3 119.1 . .
C5 C4 C3 117.5(10) . .
C5 C4 H4 121.3 . .
C3 C4 H4 121.3 . .
C4 C5 N2 122.0(9) . .
C4 C5 H5 119.0 . .
N2 C5 H5 119.0 . .
C6 N3 H3A 120.0 . .
C6 N3 H3B 120.0 . .
H3A N3 H3B 120.0 . .
C10 N4 C6 121.3(11) . .
C10 N4 H4A 119.3 . .
C6 N4 H4A 119.3 . .
N3 C6 N4 117.9(9) . .
N3 C6 C7 122.3(9) . .
N4 C6 C7 119.7(10) . .
C8 C7 C6 118.1(10) . .
C8 C7 H7 121.0 . .
C6 C7 H7 121.0 . .
C7 C8 C9 120.0(12) . .
C7 C8 H8 120.0 . .
C9 C8 H8 120.0 . .
C10 C9 C8 118.7(12) . .
C10 C9 H9 120.6 . .
C8 C9 H9 120.6 . .
N4 C10 C9 122.1(14) . .
N4 C10 H10 119.0 . .
C9 C10 H10 119.0 . .
C11 N5 H5A 120.0 . .
C11 N5 H5B 120.0 . .
H5A N5 H5B 120.0 . .
C11 N6 C15 120.8(10) . .
C11 N6 H6 119.6 . .
C15 N6 H6 119.6 . .
N5 C11 C12 121.5(9) . .
N5 C11 N6 120.6(8) . .
C12 C11 N6 117.9(9) . .
C13 C12 C11 118.5(11) . .
C13 C12 H12A 120.7 . .
C11 C12 H12A 120.7 . .
C14 C13 C12 120.3(13) . .
C14 C13 H13 119.9 . .
C12 C13 H13 119.9 . .
C15 C14 C13 121.0(16) . .
C15 C14 H14 119.5 . .
C13 C14 H14 119.5 . .
C14 C15 N6 121.3(14) . .
C14 C15 H15 119.3 . .
N6 C15 H15 119.3 . .
C16 N7 H7A 120.0 . .
C16 N7 H7B 120.0 . .
H7A N7 H7B 120.0 . .
C16 N8 C20 123.4(10) . .
N8 C16 N7 115.9(8) . .
N8 C16 C17 120.7(10) . .
N7 C16 C17 123.4(9) . .
C16 C17 C18 115.2(11) . .
C16 C17 H17 122.4 . .
C18 C17 H17 122.4 . .
C19 C18 C17 118.8(10) . .
C19 C18 H18 120.6 . .
C17 C18 H18 120.6 . .
C20 C19 C18 122.2(13) . .
C20 C19 H19 118.9 . .
C18 C19 H19 118.9 . .
C19 C20 N8 119.7(14) . .
C19 C20 H20 120.1 . .
N8 C20 H20 120.1 . .
C21 N9 H9A 120.0 . .
C21 N9 H9B 120.0 . .
H9A N9 H9B 120.0 . .
C21 N10 C25 120.0 . .
C21 N10 H10A 120.0 . .
C25 N10 H10A 120.0 . .
N10 C21 C22 120.0 . .
N10 C21 N9 124.2(12) . .
C22 C21 N9 115.4(12) . .
C21 C22 C23 120.0 . .
C21 C22 H22A 120.0 . .
C23 C22 H22A 120.0 . .
C24 C23 C22 120.0 . .
C24 C23 H23 120.0 . .
C22 C23 H23 120.0 . .
C25 C24 C23 120.0 . .
C25 C24 H24 120.0 . .
C23 C24 H24 120.0 . .
C24 C25 N10 120.0 . .
C24 C25 H25 120.0 . .
N10 C25 H25 120.0 . .
H1WA O1W H1WB 107.9 . .
H2WA O2W H2WB 103.6 . .

loop_
_geom_bond_atom_site_label_1
_geom_bond_atom_site_label_2
_geom_bond_distance
_geom_bond_site_symmetry_2
Mo1 O35 1.660(5) .
Mo1 O32 1.885(5) .
Mo1 O14 1.894(5) .
Mo1 O36 1.937(5) .
Mo1 O11 1.941(5) .
Mo1 O38 2.345(4) .
Mo2 O34 1.657(5) .
Mo2 O30 1.862(5) .
Mo2 O33 1.868(5) .
Mo2 O32 1.963(5) .
Mo2 O21 1.987(5) .
Mo2 O38 2.338(4) .
Mo3 O13 1.662(5) .
Mo3 O12 1.867(5) .
Mo3 O16 1.914(5) .
Mo3 O14 1.921(5) .
Mo3 O17 1.981(5) .
Mo3 O15 2.326(5) .
Mo4 O22 1.690(5) .
Mo4 O21 1.823(5) .
Mo4 O17 1.914(5) .
Mo4 O19 1.915(5) .
Mo4 O20 1.988(5) .
Mo4 O15 2.325(4) .
Mo5 O28 1.667(5) .
Mo5 O19 1.882(5) .
Mo5 O26 1.904(5) .
Mo5 O30 1.909(5) .
Mo5 O29 1.953(5) .
Mo5 O39 2.331(5) .
Mo6 O31 1.678(5) .
Mo6 O2 1.857(5) .
Mo6 O18 1.889(5) .
Mo6 O36 1.946(5) .
Mo6 O33 1.973(5) .
Mo6 O38 2.330(4) .
Mo7 O10 1.669(5) .
Mo7 O11 1.848(5) .
Mo7 O3 1.898(5) .
Mo7 O12 1.938(5) .
Mo7 O7 1.987(5) .
Mo7 O37 2.349(5) .
Mo8 O25 1.662(5) .
Mo8 O9 1.855(5) .
Mo8 O24 1.897(5) .
Mo8 O27 1.933(5) .
Mo8 O26 1.965(5) .
Mo8 O39 2.325(5) .
Mo9 O40 1.662(5) .
Mo9 O18 1.880(5) .
Mo9 O29 1.907(5) .
Mo9 O4 1.916(5) .
Mo9 O27 1.956(5) .
Mo9 O39 2.333(5) .
Mo10 O1 1.666(5) .
Mo10 O5 1.870(5) .
Mo10 O4 1.876(5) .
Mo10 O3 1.952(5) .
Mo10 O2 1.969(5) .
Mo10 O37 2.330(5) .
Mo11 O6 1.668(5) .
Mo11 O8 1.834(5) .
Mo11 O7 1.899(5) .
Mo11 O9 1.953(5) .
Mo11 O5 2.000(5) .
Mo11 O37 2.314(5) .
Mo12 O23 1.674(5) .
Mo12 O20 1.855(5) .
Mo12 O24 1.880(5) .
Mo12 O16 1.935(5) .
Mo12 O8 1.967(5) .
Mo12 O15 2.336(5) .
Si1 O38 1.620(5) .
Si1 O15 1.625(5) .
Si1 O37 1.629(5) .
Si1 O39 1.631(5) .
N11 C26 1.3605(11) .
N11 H11A 0.8600 .
N11 H11B 0.8600 .
N12 C26 1.3602(11) .
N12 C28 1.322(19) 3_657
N12 H12 0.8600 .
C26 C28 1.34(2) .
C28 N12 1.322(19) 3_657
C28 H28 0.9300 .
N1 C1 1.305(13) .
N1 H1A 0.8600 .
N1 H1B 0.8600 .
N2 C1 1.338(11) .
N2 C5 1.356(12) .
C1 C2 1.418(13) .
C2 C3 1.348(15) .
C2 H2 0.9300 .
C3 C4 1.391(15) .
C3 H3 0.9300 .
C4 C5 1.335(14) .
C4 H4 0.9300 .
C5 H5 0.9300 .
N3 C6 1.326(13) .
N3 H3A 0.8600 .
N3 H3B 0.8600 .
N4 C10 1.318(16) .
N4 C6 1.331(12) .
N4 H4A 0.8600 .
C6 C7 1.404(13) .
C7 C8 1.360(16) .
C7 H7 0.9300 .
C8 C9 1.39(2) .
C8 H8 0.9300 .
C9 C10 1.33(2) .
C9 H9 0.9300 .
C10 H10 0.9300 .
N5 C11 1.328(11) .
N5 H5A 0.8600 .
N5 H5B 0.8600 .
N6 C11 1.363(11) .
N6 C15 1.374(15) .
N6 H6 0.8600 .
C11 C12 1.351(12) .
C12 C13 1.380(17) .
C12 H12A 0.9300 .
C13 C14 1.362(18) .
C13 H13 0.9300 .
C14 C15 1.230(17) .
C14 H14 0.9300 .
C15 H15 0.9300 .
N7 C16 1.340(12) .
N7 H7A 0.8600 .
N7 H7B 0.8600 .
N8 C16 1.331(11) .
N8 C20 1.325(15) .
C16 C17 1.379(13) .
C17 C18 1.452(18) .
C17 H17 0.9300 .
C18 C19 1.372(18) .
C18 H18 0.9300 .
C19 C20 1.292(18) .
C19 H19 0.9300 .
C20 H20 0.9300 .
N9 C21 1.402(16) .
N9 H9A 0.8600 .
N9 H9B 0.8600 .
N10 C21 1.3900 .
N10 C25 1.3900 .
N10 H10A 0.8600 .
C21 C22 1.3900 .
C22 C23 1.3900 .
C22 H22A 0.9300 .
C23 C24 1.3900 .
C23 H23 0.9300 .
C24 C25 1.3900 .
C24 H24 0.9300 .
C25 H25 0.9300 .
O1W H1WA 0.8500 .
O1W H1WB 0.8500 .
O2W H2WA 0.8499 .
O2W H2WB 0.8501 .

loop_
_geom_torsion_atom_site_label_1
_geom_torsion_atom_site_label_2
_geom_torsion_atom_site_label_3
_geom_torsion_atom_site_label_4
_geom_torsion
_geom_torsion_site_symmetry_1
_geom_torsion_site_symmetry_2
_geom_torsion_site_symmetry_3
_geom_torsion_site_symmetry_4
O31 Mo6 O2 Mo10 133.5(5) . . . .
O18 Mo6 O2 Mo10 30.6(5) . . . .
O36 Mo6 O2 Mo10 -128.9(5) . . . .
O33 Mo6 O2 Mo10 -49.0(10) . . . .
O38 Mo6 O2 Mo10 -55.4(5) . . . .
O1 Mo10 O2 Mo6 -130.3(6) . . . .
O5 Mo10 O2 Mo6 55.8(10) . . . .
O4 Mo10 O2 Mo6 -29.8(5) . . . .
O3 Mo10 O2 Mo6 131.5(6) . . . .
O37 Mo10 O2 Mo6 56.6(5) . . . .
O10 Mo7 O3 Mo10 -169.4(3) . . . .
O11 Mo7 O3 Mo10 86.8(3) . . . .
O12 Mo7 O3 Mo10 -1.6(8) . . . .
O7 Mo7 O3 Mo10 -71.8(3) . . . .
O37 Mo7 O3 Mo10 0.7(3) . . . .
O1 Mo10 O3 Mo7 173.9(3) . . . .
O5 Mo10 O3 Mo7 74.1(3) . . . .
O4 Mo10 O3 Mo7 -22.4(8) . . . .
O2 Mo10 O3 Mo7 -87.2(3) . . . .
O37 Mo10 O3 Mo7 -0.7(3) . . . .
O1 Mo10 O4 Mo9 130.5(6) . . . .
O5 Mo10 O4 Mo9 -129.2(7) . . . .
O3 Mo10 O4 Mo9 -33.2(11) . . . .
O2 Mo10 O4 Mo9 31.5(6) . . . .
O37 Mo10 O4 Mo9 -54.1(6) . . . .
O40 Mo9 O4 Mo10 -134.1(6) . . . .
O18 Mo9 O4 Mo10 -31.6(7) . . . .
O29 Mo9 O4 Mo10 53.1(10) . . . .
O27 Mo9 O4 Mo10 129.6(7) . . . .
O39 Mo9 O4 Mo10 56.4(6) . . . .
O1 Mo10 O5 Mo11 -172.0(3) . . . .
O4 Mo10 O5 Mo11 86.4(3) . . . .
O3 Mo10 O5 Mo11 -72.9(3) . . . .
O2 Mo10 O5 Mo11 1.9(9) . . . .
O37 Mo10 O5 Mo11 1.1(3) . . . .
O6 Mo11 O5 Mo10 172.9(3) . . . .
O8 Mo11 O5 Mo10 -19.9(8) . . . .
O7 Mo11 O5 Mo10 73.9(3) . . . .
O9 Mo11 O5 Mo10 -87.5(3) . . . .
O37 Mo11 O5 Mo10 -1.1(3) . . . .
O6 Mo11 O7 Mo7 -170.3(3) . . . .
O8 Mo11 O7 Mo7 84.8(3) . . . .
O9 Mo11 O7 Mo7 -11.0(8) . . . .
O5 Mo11 O7 Mo7 -75.1(3) . . . .
O37 Mo11 O7 Mo7 -1.2(3) . . . .
O10 Mo7 O7 Mo11 176.1(3) . . . .
O11 Mo7 O7 Mo11 -14.7(8) . . . .
O3 Mo7 O7 Mo11 76.4(3) . . . .
O12 Mo7 O7 Mo11 -83.2(3) . . . .
O37 Mo7 O7 Mo11 1.2(3) . . . .
O6 Mo11 O8 Mo12 132.3(6) . . . .
O7 Mo11 O8 Mo12 -126.9(6) . . . .
O9 Mo11 O8 Mo12 32.6(6) . . . .
O5 Mo11 O8 Mo12 -34.5(11) . . . .
O37 Mo11 O8 Mo12 -52.5(6) . . . .
O23 Mo12 O8 Mo11 -133.1(6) . . . .
O20 Mo12 O8 Mo11 51.2(10) . . . .
O24 Mo12 O8 Mo11 -33.1(6) . . . .
O16 Mo12 O8 Mo11 128.2(6) . . . .
O15 Mo12 O8 Mo11 54.3(6) . . . .
O25 Mo8 O9 Mo11 128.3(6) . . . .
O24 Mo8 O9 Mo11 27.1(6) . . . .
O27 Mo8 O9 Mo11 -132.0(6) . . . .
O26 Mo8 O9 Mo11 -51.6(10) . . . .
O39 Mo8 O9 Mo11 -58.5(5) . . . .
O6 Mo11 O9 Mo8 -131.1(6) . . . .
O8 Mo11 O9 Mo8 -27.5(6) . . . .
O7 Mo11 O9 Mo8 69.6(9) . . . .
O5 Mo11 O9 Mo8 134.0(6) . . . .
O37 Mo11 O9 Mo8 60.2(5) . . . .
O10 Mo7 O11 Mo1 131.6(7) . . . .
O3 Mo7 O11 Mo1 -127.3(7) . . . .
O12 Mo7 O11 Mo1 30.9(7) . . . .
O7 Mo7 O11 Mo1 -37.4(11) . . . .
O37 Mo7 O11 Mo1 -52.5(7) . . . .
O35 Mo1 O11 Mo7 -133.4(7) . . . .
O32 Mo1 O11 Mo7 50.9(11) . . . .
O14 Mo1 O11 Mo7 -31.7(7) . . . .
O36 Mo1 O11 Mo7 128.7(7) . . . .
O38 Mo1 O11 Mo7 55.1(7) . . . .
O13 Mo3 O12 Mo7 129.4(6) . . . .
O16 Mo3 O12 Mo7 -130.9(6) . . . .
O14 Mo3 O12 Mo7 28.0(6) . . . .
O17 Mo3 O12 Mo7 -43.7(10) . . . .
O15 Mo3 O12 Mo7 -57.0(6) . . . .
O10 Mo7 O12 Mo3 -130.7(6) . . . .
O11 Mo7 O12 Mo3 -28.1(6) . . . .
O3 Mo7 O12 Mo3 61.5(9) . . . .
O7 Mo7 O12 Mo3 132.1(6) . . . .
O37 Mo7 O12 Mo3 59.3(6) . . . .
O35 Mo1 O14 Mo3 130.4(6) . . . .
O32 Mo1 O14 Mo3 -129.5(6) . . . .
O36 Mo1 O14 Mo3 -39.4(10) . . . .
O11 Mo1 O14 Mo3 29.6(6) . . . .
O38 Mo1 O14 Mo3 -55.0(6) . . . .
O13 Mo3 O14 Mo1 -132.1(6) . . . .
O12 Mo3 O14 Mo1 -29.5(6) . . . .
O16 Mo3 O14 Mo1 58.5(10) . . . .
O17 Mo3 O14 Mo1 131.0(6) . . . .
O15 Mo3 O14 Mo1 57.7(6) . . . .
O38 Si1 O15 Mo4 -58.1(3) . . . .
O37 Si1 O15 Mo4 -178.0(3) . . . .
O39 Si1 O15 Mo4 62.5(3) . . . .
O38 Si1 O15 Mo3 62.6(3) . . . .
O37 Si1 O15 Mo3 -57.3(3) . . . .
O39 Si1 O15 Mo3 -176.9(3) . . . .
O38 Si1 O15 Mo12 -177.3(3) . . . .
O37 Si1 O15 Mo12 62.8(3) . . . .
O39 Si1 O15 Mo12 -56.7(3) . . . .
O22 Mo4 O15 Si1 -169.1(9) . . . .
O21 Mo4 O15 Si1 42.1(3) . . . .
O17 Mo4 O15 Si1 135.3(3) . . . .
O19 Mo4 O15 Si1 -47.2(3) . . . .
O20 Mo4 O15 Si1 -133.9(3) . . . .
O22 Mo4 O15 Mo3 56.7(11) . . . .
O21 Mo4 O15 Mo3 -92.2(2) . . . .
O17 Mo4 O15 Mo3 1.00(18) . . . .
O19 Mo4 O15 Mo3 178.6(2) . . . .
O20 Mo4 O15 Mo3 91.8(2) . . . .
O22 Mo4 O15 Mo12 -35.1(11) . . . .
O21 Mo4 O15 Mo12 176.0(2) . . . .
O17 Mo4 O15 Mo12 -90.8(2) . . . .
O19 Mo4 O15 Mo12 86.75(19) . . . .
O20 Mo4 O15 Mo12 0.03(19) . . . .
O13 Mo3 O15 Si1 -172.1(11) . . . .
O12 Mo3 O15 Si1 40.3(3) . . . .
O16 Mo3 O15 Si1 132.8(3) . . . .
O14 Mo3 O15 Si1 -47.5(3) . . . .
O17 Mo3 O15 Si1 -134.9(3) . . . .
O13 Mo3 O15 Mo4 -38.2(12) . . . .
O12 Mo3 O15 Mo4 174.2(2) . . . .
O16 Mo3 O15 Mo4 -93.3(2) . . . .
O14 Mo3 O15 Mo4 86.37(19) . . . .
O17 Mo3 O15 Mo4 -0.97(18) . . . .
O13 Mo3 O15 Mo12 53.5(12) . . . .
O12 Mo3 O15 Mo12 -94.15(19) . . . .
O16 Mo3 O15 Mo12 -1.67(18) . . . .
O14 Mo3 O15 Mo12 178.03(19) . . . .
O17 Mo3 O15 Mo12 90.7(2) . . . .
O23 Mo12 O15 Si1 -169.0(15) . . . .
O20 Mo12 O15 Si1 133.0(3) . . . .
O24 Mo12 O15 Si1 38.8(3) . . . .
O16 Mo12 O15 Si1 -132.3(3) . . . .
O8 Mo12 O15 Si1 -45.8(3) . . . .
O23 Mo12 O15 Mo4 57.9(16) . . . .
O20 Mo12 O15 Mo4 0.0(2) . . . .
O24 Mo12 O15 Mo4 -94.30(19) . . . .
O16 Mo12 O15 Mo4 94.6(2) . . . .
O8 Mo12 O15 Mo4 -178.8(2) . . . .
O23 Mo12 O15 Mo3 -35.0(16) . . . .
O20 Mo12 O15 Mo3 -93.0(2) . . . .
O24 Mo12 O15 Mo3 172.78(19) . . . .
O16 Mo12 O15 Mo3 1.66(18) . . . .
O8 Mo12 O15 Mo3 88.23(19) . . . .
O13 Mo3 O16 Mo12 -168.0(3) . . . .
O12 Mo3 O16 Mo12 88.8(3) . . . .
O14 Mo3 O16 Mo12 1.5(8) . . . .
O17 Mo3 O16 Mo12 -70.7(3) . . . .
O15 Mo3 O16 Mo12 2.3(3) . . . .
O23 Mo12 O16 Mo3 172.4(3) . . . .
O20 Mo12 O16 Mo3 71.8(3) . . . .
O24 Mo12 O16 Mo3 -27.1(8) . . . .
O8 Mo12 O16 Mo3 -87.5(3) . . . .
O15 Mo12 O16 Mo3 -2.3(3) . . . .
O22 Mo4 O17 Mo3 -170.5(3) . . . .
O21 Mo4 O17 Mo3 85.2(3) . . . .
O19 Mo4 O17 Mo3 -8.1(8) . . . .
O20 Mo4 O17 Mo3 -74.6(3) . . . .
O15 Mo4 O17 Mo3 -1.4(2) . . . .
O13 Mo3 O17 Mo4 174.3(3) . . . .
O12 Mo3 O17 Mo4 -12.6(8) . . . .
O16 Mo3 O17 Mo4 75.4(3) . . . .
O14 Mo3 O17 Mo4 -84.5(3) . . . .
O15 Mo3 O17 Mo4 1.4(3) . . . .
O40 Mo9 O18 Mo6 130.8(6) . . . .
O29 Mo9 O18 Mo6 -128.7(6) . . . .
O4 Mo9 O18 Mo6 30.2(6) . . . .
O27 Mo9 O18 Mo6 -42.1(10) . . . .
O39 Mo9 O18 Mo6 -54.1(6) . . . .
O31 Mo6 O18 Mo9 -133.7(6) . . . .
O2 Mo6 O18 Mo9 -31.6(6) . . . .
O36 Mo6 O18 Mo9 57.7(9) . . . .
O33 Mo6 O18 Mo9 129.5(6) . . . .
O38 Mo6 O18 Mo9 55.8(6) . . . .
O28 Mo5 O19 Mo4 128.1(6) . . . .
O26 Mo5 O19 Mo4 -132.6(6) . . . .
O30 Mo5 O19 Mo4 26.4(6) . . . .
O29 Mo5 O19 Mo4 -45.4(10) . . . .
O39 Mo5 O19 Mo4 -58.9(6) . . . .
O22 Mo4 O19 Mo5 -130.7(6) . . . .
O21 Mo4 O19 Mo5 -26.9(6) . . . .
O17 Mo4 O19 Mo5 67.1(9) . . . .
O20 Mo4 O19 Mo5 133.7(6) . . . .
O15 Mo4 O19 Mo5 60.5(6) . . . .
O23 Mo12 O20 Mo4 -172.4(3) . . . .
O24 Mo12 O20 Mo4 85.8(3) . . . .
O16 Mo12 O20 Mo4 -72.8(3) . . . .
O8 Mo12 O20 Mo4 3.3(8) . . . .
O15 Mo12 O20 Mo4 0.0(3) . . . .
O22 Mo4 O20 Mo12 172.4(3) . . . .
O21 Mo4 O20 Mo12 -11.8(9) . . . .
O17 Mo4 O20 Mo12 74.6(3) . . . .
O19 Mo4 O20 Mo12 -85.9(3) . . . .
O15 Mo4 O20 Mo12 0.0(3) . . . .
O22 Mo4 O21 Mo2 130.1(6) . . . .
O17 Mo4 O21 Mo2 -130.9(6) . . . .
O19 Mo4 O21 Mo2 27.9(6) . . . .
O20 Mo4 O21 Mo2 -45.6(10) . . . .
O15 Mo4 O21 Mo2 -56.8(6) . . . .
O34 Mo2 O21 Mo4 -129.2(6) . . . .
O30 Mo2 O21 Mo4 -28.4(6) . . . .
O33 Mo2 O21 Mo4 60.2(10) . . . .
O32 Mo2 O21 Mo4 132.0(6) . . . .
O38 Mo2 O21 Mo4 58.1(6) . . . .
O23 Mo12 O24 Mo8 132.3(6) . . . .
O20 Mo12 O24 Mo8 -126.4(6) . . . .
O16 Mo12 O24 Mo8 -28.1(11) . . . .
O8 Mo12 O24 Mo8 32.4(6) . . . .
O15 Mo12 O24 Mo8 -51.8(6) . . . .
O25 Mo8 O24 Mo12 -134.9(6) . . . .
O9 Mo8 O24 Mo12 -32.6(7) . . . .
O27 Mo8 O24 Mo12 55.7(10) . . . .
O26 Mo8 O24 Mo12 127.3(7) . . . .
O39 Mo8 O24 Mo12 54.2(6) . . . .
O28 Mo5 O26 Mo8 -173.1(3) . . . .
O19 Mo5 O26 Mo8 85.1(3) . . . .
O30 Mo5 O26 Mo8 3.1(8) . . . .
O29 Mo5 O26 Mo8 -74.3(3) . . . .
O39 Mo5 O26 Mo8 -0.5(3) . . . .
O25 Mo8 O26 Mo5 173.4(3) . . . .
O9 Mo8 O26 Mo5 -6.7(8) . . . .
O24 Mo8 O26 Mo5 -85.5(3) . . . .
O27 Mo8 O26 Mo5 74.6(3) . . . .
O39 Mo8 O26 Mo5 0.5(3) . . . .
O25 Mo8 O27 Mo9 -172.0(3) . . . .
O9 Mo8 O27 Mo9 85.4(3) . . . .
O24 Mo8 O27 Mo9 -2.5(8) . . . .
O26 Mo8 O27 Mo9 -74.3(3) . . . .
O39 Mo8 O27 Mo9 -0.9(3) . . . .
O40 Mo9 O27 Mo8 175.2(3) . . . .
O18 Mo9 O27 Mo8 -11.7(8) . . . .
O29 Mo9 O27 Mo8 75.6(3) . . . .
O4 Mo9 O27 Mo8 -83.8(3) . . . .
O39 Mo9 O27 Mo8 0.9(3) . . . .
O40 Mo9 O29 Mo5 -169.2(3) . . . .
O18 Mo9 O29 Mo5 87.4(3) . . . .
O4 Mo9 O29 Mo5 3.6(8) . . . .
O27 Mo9 O29 Mo5 -72.9(3) . . . .
O39 Mo9 O29 Mo5 0.2(3) . . . .
O28 Mo5 O29 Mo9 172.2(3) . . . .
O19 Mo5 O29 Mo9 -14.3(8) . . . .
O26 Mo5 O29 Mo9 73.5(3) . . . .
O30 Mo5 O29 Mo9 -85.9(3) . . . .
O39 Mo5 O29 Mo9 -0.2(3) . . . .
O34 Mo2 O30 Mo5 132.3(6) . . . .
O33 Mo2 O30 Mo5 -126.7(6) . . . .
O32 Mo2 O30 Mo5 -29.3(10) . . . .
O21 Mo2 O30 Mo5 32.3(6) . . . .
O38 Mo2 O30 Mo5 -51.9(6) . . . .
O28 Mo5 O30 Mo2 -133.2(6) . . . .
O19 Mo5 O30 Mo2 -32.3(6) . . . .
O26 Mo5 O30 Mo2 50.6(10) . . . .
O29 Mo5 O30 Mo2 128.1(7) . . . .
O39 Mo5 O30 Mo2 54.0(6) . . . .
O35 Mo1 O32 Mo2 -168.6(3) . . . .
O14 Mo1 O32 Mo2 88.8(3) . . . .
O36 Mo1 O32 Mo2 -70.2(3) . . . .
O11 Mo1 O32 Mo2 7.0(8) . . . .
O38 Mo1 O32 Mo2 2.8(3) . . . .
O34 Mo2 O32 Mo1 171.9(3) . . . .
O30 Mo2 O32 Mo1 -26.4(7) . . . .
O33 Mo2 O32 Mo1 72.0(3) . . . .
O21 Mo2 O32 Mo1 -88.1(3) . . . .
O38 Mo2 O32 Mo1 -2.8(3) . . . .
O34 Mo2 O33 Mo6 -173.8(3) . . . .
O30 Mo2 O33 Mo6 83.7(3) . . . .
O32 Mo2 O33 Mo6 -74.2(3) . . . .
O21 Mo2 O33 Mo6 -3.3(8) . . . .
O38 Mo2 O33 Mo6 -1.1(3) . . . .
O31 Mo6 O33 Mo2 172.0(3) . . . .
O2 Mo6 O33 Mo2 -5.5(9) . . . .
O18 Mo6 O33 Mo2 -85.4(3) . . . .
O36 Mo6 O33 Mo2 75.1(3) . . . .
O38 Mo6 O33 Mo2 1.2(3) . . . .
O35 Mo1 O36 Mo6 173.0(3) . . . .
O32 Mo1 O36 Mo6 73.4(3) . . . .
O14 Mo1 O36 Mo6 -17.1(8) . . . .
O11 Mo1 O36 Mo6 -86.0(3) . . . .
O38 Mo1 O36 Mo6 -0.8(2) . . . .
O31 Mo6 O36 Mo1 -169.9(3) . . . .
O2 Mo6 O36 Mo1 87.9(3) . . . .
O18 Mo6 O36 Mo1 -1.2(8) . . . .
O33 Mo6 O36 Mo1 -73.1(3) . . . .
O38 Mo6 O36 Mo1 0.8(2) . . . .
O38 Si1 O37 Mo11 -178.0(3) . . . .
O15 Si1 O37 Mo11 -57.9(4) . . . .
O39 Si1 O37 Mo11 61.9(4) . . . .
O38 Si1 O37 Mo10 61.7(3) . . . .
O15 Si1 O37 Mo10 -178.2(3) . . . .
O39 Si1 O37 Mo10 -58.4(3) . . . .
O38 Si1 O37 Mo7 -56.8(3) . . . .
O15 Si1 O37 Mo7 63.3(3) . . . .
O39 Si1 O37 Mo7 -176.8(3) . . . .
O6 Mo11 O37 Si1 -162.8(10) . . . .
O8 Mo11 O37 Si1 40.1(3) . . . .
O7 Mo11 O37 Si1 135.7(4) . . . .
O9 Mo11 O37 Si1 -47.7(3) . . . .
O5 Mo11 O37 Si1 -133.6(4) . . . .
O6 Mo11 O37 Mo10 -28.4(12) . . . .
O8 Mo11 O37 Mo10 174.4(2) . . . .
O7 Mo11 O37 Mo10 -89.9(2) . . . .
O9 Mo11 O37 Mo10 86.62(19) . . . .
O5 Mo11 O37 Mo10 0.78(18) . . . .
O6 Mo11 O37 Mo7 62.4(12) . . . .
O8 Mo11 O37 Mo7 -94.8(2) . . . .
O7 Mo11 O37 Mo7 0.9(2) . . . .
O9 Mo11 O37 Mo7 177.4(2) . . . .
O5 Mo11 O37 Mo7 91.6(2) . . . .
O1 Mo10 O37 Si1 -172.3(15) . . . .
O5 Mo10 O37 Si1 133.3(3) . . . .
O4 Mo10 O37 Si1 39.7(3) . . . .
O3 Mo10 O37 Si1 -132.7(3) . . . .
O2 Mo10 O37 Si1 -46.4(3) . . . .
O1 Mo10 O37 Mo11 53.5(16) . . . .
O5 Mo10 O37 Mo11 -0.8(2) . . . .
O4 Mo10 O37 Mo11 -94.41(19) . . . .
O3 Mo10 O37 Mo11 93.1(2) . . . .
O2 Mo10 O37 Mo11 179.5(2) . . . .
O1 Mo10 O37 Mo7 -39.1(16) . . . .
O5 Mo10 O37 Mo7 -93.5(2) . . . .
O4 Mo10 O37 Mo7 172.95(19) . . . .
O3 Mo10 O37 Mo7 0.49(18) . . . .
O2 Mo10 O37 Mo7 86.81(19) . . . .
O10 Mo7 O37 Si1 -163.3(11) . . . .
O11 Mo7 O37 Si1 38.7(3) . . . .
O3 Mo7 O37 Si1 132.8(3) . . . .
O12 Mo7 O37 Si1 -48.0(3) . . . .
O7 Mo7 O37 Si1 -135.5(4) . . . .
O10 Mo7 O37 Mo11 -28.6(13) . . . .
O11 Mo7 O37 Mo11 173.4(2) . . . .
O3 Mo7 O37 Mo11 -92.5(2) . . . .
O12 Mo7 O37 Mo11 86.66(19) . . . .
O7 Mo7 O37 Mo11 -0.85(19) . . . .
O10 Mo7 O37 Mo10 63.4(13) . . . .
O11 Mo7 O37 Mo10 -94.6(2) . . . .
O3 Mo7 O37 Mo10 -0.50(18) . . . .
O12 Mo7 O37 Mo10 178.65(19) . . . .
O7 Mo7 O37 Mo10 91.1(2) . . . .
O15 Si1 O38 Mo6 -178.5(3) . . . .
O37 Si1 O38 Mo6 -58.6(3) . . . .
O39 Si1 O38 Mo6 61.0(3) . . . .
O15 Si1 O38 Mo2 62.4(3) . . . .
O37 Si1 O38 Mo2 -177.7(3) . . . .
O39 Si1 O38 Mo2 -58.1(3) . . . .
O15 Si1 O38 Mo1 -57.3(3) . . . .
O37 Si1 O38 Mo1 62.6(3) . . . .
O39 Si1 O38 Mo1 -177.8(2) . . . .
O31 Mo6 O38 Si1 -180(53) . . . .
O2 Mo6 O38 Si1 43.2(3) . . . .
O18 Mo6 O38 Si1 -46.3(3) . . . .
O36 Mo6 O38 Si1 134.4(3) . . . .
O33 Mo6 O38 Si1 -134.6(3) . . . .
O31 Mo6 O38 Mo2 -45.8(11) . . . .
O2 Mo6 O38 Mo2 177.01(19) . . . .
O18 Mo6 O38 Mo2 87.52(19) . . . .
O36 Mo6 O38 Mo2 -91.80(19) . . . .
O33 Mo6 O38 Mo2 -0.80(18) . . . .
O31 Mo6 O38 Mo1 45.4(11) . . . .
O2 Mo6 O38 Mo1 -91.75(19) . . . .
O18 Mo6 O38 Mo1 178.76(19) . . . .
O36 Mo6 O38 Mo1 -0.56(17) . . . .
O33 Mo6 O38 Mo1 90.4(2) . . . .
O34 Mo2 O38 Si1 -169.4(14) . . . .
O30 Mo2 O38 Si1 39.1(3) . . . .
O33 Mo2 O38 Si1 134.4(3) . . . .
O32 Mo2 O38 Si1 -132.1(3) . . . .
O21 Mo2 O38 Si1 -46.4(3) . . . .
O34 Mo2 O38 Mo6 57.1(15) . . . .
O30 Mo2 O38 Mo6 -94.42(19) . . . .
O33 Mo2 O38 Mo6 0.83(19) . . . .
O32 Mo2 O38 Mo6 94.3(2) . . . .
O21 Mo2 O38 Mo6 -179.94(19) . . . .
O34 Mo2 O38 Mo1 -35.3(15) . . . .
O30 Mo2 O38 Mo1 173.19(19) . . . .
O33 Mo2 O38 Mo1 -91.6(2) . . . .
O32 Mo2 O38 Mo1 1.94(18) . . . .
O21 Mo2 O38 Mo1 87.66(19) . . . .
O35 Mo1 O38 Si1 -171.2(12) . . . .
O32 Mo1 O38 Si1 132.2(3) . . . .
O14 Mo1 O38 Si1 40.0(3) . . . .
O36 Mo1 O38 Si1 -134.2(3) . . . .
O11 Mo1 O38 Si1 -46.3(3) . . . .
O35 Mo1 O38 Mo6 -36.5(13) . . . .
O32 Mo1 O38 Mo6 -93.1(2) . . . .
O14 Mo1 O38 Mo6 174.78(19) . . . .
O36 Mo1 O38 Mo6 0.56(18) . . . .
O11 Mo1 O38 Mo6 88.44(19) . . . .
O35 Mo1 O38 Mo2 54.6(13) . . . .
O32 Mo1 O38 Mo2 -2.01(18) . . . .
O14 Mo1 O38 Mo2 -94.12(19) . . . .
O36 Mo1 O38 Mo2 91.66(19) . . . .
O11 Mo1 O38 Mo2 179.53(19) . . . .
O38 Si1 O39 Mo8 -178.1(2) . . . .
O15 Si1 O39 Mo8 61.3(3) . . . .
O37 Si1 O39 Mo8 -58.3(3) . . . .
O38 Si1 O39 Mo5 61.6(3) . . . .
O15 Si1 O39 Mo5 -59.0(3) . . . .
O37 Si1 O39 Mo5 -178.6(3) . . . .
O38 Si1 O39 Mo9 -56.8(3) . . . .
O15 Si1 O39 Mo9 -177.4(3) . . . .
O37 Si1 O39 Mo9 63.0(3) . . . .
O25 Mo8 O39 Si1 -173.1(11) . . . .
O9 Mo8 O39 Si1 43.3(3) . . . .
O24 Mo8 O39 Si1 -45.4(3) . . . .
O27 Mo8 O39 Si1 135.2(3) . . . .
O26 Mo8 O39 Si1 -134.2(3) . . . .
O25 Mo8 O39 Mo5 -39.3(13) . . . .
O9 Mo8 O39 Mo5 177.1(2) . . . .
O24 Mo8 O39 Mo5 88.4(2) . . . .
O27 Mo8 O39 Mo5 -91.0(2) . . . .
O26 Mo8 O39 Mo5 -0.34(19) . . . .
O25 Mo8 O39 Mo9 52.3(13) . . . .
O9 Mo8 O39 Mo9 -91.2(2) . . . .
O24 Mo8 O39 Mo9 -179.9(2) . . . .
O27 Mo8 O39 Mo9 0.64(19) . . . .
O26 Mo8 O39 Mo9 91.3(2) . . . .
O28 Mo5 O39 Si1 179.8(11) . . . .
O19 Mo5 O39 Si1 42.4(3) . . . .
O26 Mo5 O39 Si1 134.5(3) . . . .
O30 Mo5 O39 Si1 -44.2(3) . . . .
O29 Mo5 O39 Si1 -132.7(3) . . . .
O28 Mo5 O39 Mo8 45.7(13) . . . .
O19 Mo5 O39 Mo8 -91.79(19) . . . .
O26 Mo5 O39 Mo8 0.35(19) . . . .
O30 Mo5 O39 Mo8 -178.3(2) . . . .
O29 Mo5 O39 Mo8 93.1(2) . . . .
O28 Mo5 O39 Mo9 -47.3(13) . . . .
O19 Mo5 O39 Mo9 175.24(19) . . . .
O26 Mo5 O39 Mo9 -92.6(2) . . . .
O30 Mo5 O39 Mo9 88.68(19) . . . .
O29 Mo5 O39 Mo9 0.16(18) . . . .
O40 Mo9 O39 Si1 -164.2(11) . . . .
O18 Mo9 O39 Si1 40.4(3) . . . .
O29 Mo9 O39 Si1 132.5(3) . . . .
O4 Mo9 O39 Si1 -46.3(3) . . . .
O27 Mo9 O39 Si1 -135.4(3) . . . .
O40 Mo9 O39 Mo8 -29.5(12) . . . .
O18 Mo9 O39 Mo8 175.1(2) . . . .
O29 Mo9 O39 Mo8 -92.7(2) . . . .
O4 Mo9 O39 Mo8 88.48(19) . . . .
O27 Mo9 O39 Mo8 -0.64(18) . . . .
O40 Mo9 O39 Mo5 63.1(12) . . . .
O18 Mo9 O39 Mo5 -92.28(19) . . . .
O29 Mo9 O39 Mo5 -0.16(19) . . . .
O4 Mo9 O39 Mo5 -178.94(19) . . . .
O27 Mo9 O39 Mo5 91.9(2) . . . .
C28 N12 C26 C28 -5(4) 3_657 . . .
C28 N12 C26 N11 -179.1(19) 3_657 . . .
N12 C26 C28 N12 6(4) . . . 3_657
N11 C26 C28 N12 179.6(18) . . . 3_657
C5 N2 C1 N1 178.0(11) . . . .
C5 N2 C1 C2 -1.1(16) . . . .
N1 C1 C2 C3 -177.8(12) . . . .
N2 C1 C2 C3 1.2(18) . . . .
C1 C2 C3 C4 -1.8(19) . . . .
C2 C3 C4 C5 2.1(18) . . . .
C3 C4 C5 N2 -2.0(16) . . . .
C1 N2 C5 C4 1.6(17) . . . .
C10 N4 C6 N3 -177.4(12) . . . .
C10 N4 C6 C7 0.2(17) . . . .
N3 C6 C7 C8 177.8(11) . . . .
N4 C6 C7 C8 0.2(16) . . . .
C6 C7 C8 C9 0.6(19) . . . .
C7 C8 C9 C10 -2(2) . . . .
C6 N4 C10 C9 -2(2) . . . .
C8 C9 C10 N4 2(2) . . . .
C15 N6 C11 N5 179.1(10) . . . .
C15 N6 C11 C12 -2.3(16) . . . .
N5 C11 C12 C13 179.3(10) . . . .
N6 C11 C12 C13 0.7(16) . . . .
C11 C12 C13 C14 2(2) . . . .
C12 C13 C14 C15 -4(2) . . . .
C13 C14 C15 N6 3(2) . . . .
C11 N6 C15 C14 1(2) . . . .
C20 N8 C16 N7 -178.8(11) . . . .
C20 N8 C16 C17 1.0(17) . . . .
N8 C16 C17 C18 -0.2(14) . . . .
N7 C16 C17 C18 179.7(10) . . . .
C16 C17 C18 C19 0.2(16) . . . .
C17 C18 C19 C20 -1(2) . . . .
C18 C19 C20 N8 2(2) . . . .
C16 N8 C20 C19 -2(2) . . . .
C25 N10 C21 C22 0.0 . . . .
C25 N10 C21 N9 -172.7(13) . . . .
N10 C21 C22 C23 0.0 . . . .
N9 C21 C22 C23 173.3(12) . . . .
C21 C22 C23 C24 0.0 . . . .
C22 C23 C24 C25 0.0 . . . .
C23 C24 C25 N10 0.0 . . . .
C21 N10 C25 C24 0.0 . . . .
